data_1556909
loop_
_publ_author_name
'Dean, Conor'
'Rajkumar, Sundaram'
'Roesner, Stefan'
'Carson, Nessa'
'Clarkson, Guy J.'
'Wills, Martin'
'Jones, Matthew'
'Shipman, Michael'

_publ_section_title
;
 Readily accessible sp<sup>3</sup>-rich cyclic hydrazine frameworks
 exploiting nitrogen fluxionality.
;
_journal_issue 6
_journal_name_full 'Chemical science'
_journal_page_first 1636
_journal_page_last 1642
_journal_paper_doi 10.1039/c9sc04849a
_journal_volume 11
_journal_year 2020
_chemical_formula_moiety 'C20 H25 N3 O2'
_chemical_formula_sum 'C20 H25 N3 O2'
_chemical_formula_weight 339.43
_space_group_crystal_system monoclinic
_space_group_IT_number 14
_space_group_name_Hall '-P 2yn'
_space_group_name_H-M_alt 'P 1 21/n 1'
_atom_sites_solution_hydrogens geom
_atom_sites_solution_primary dual
_audit_creation_date 2019-06-27
_audit_creation_method
;
Olex2 1.2
(compiled 2018.05.29 svn.r3508 for OlexSys, GUI svn.r5506)
;
_audit_update_record
;
2019-07-30 deposited with the CCDC.	2019-12-26 downloaded from the CCDC.
;
_cell_angle_alpha 90
_cell_angle_beta 91.4270(10)
_cell_angle_gamma 90
_cell_formula_units_Z 4
_cell_length_a 6.81180(10)
_cell_length_b 17.54950(10)
_cell_length_c 15.11130(10)
_cell_measurement_reflns_used 10563
_cell_measurement_temperature 150(2)
_cell_measurement_theta_max 73.4580
_cell_measurement_theta_min 2.4840
_cell_volume 1805.90(3)
_computing_cell_refinement 'CrysAlisPro 1.171.40.57a (Rigaku OD, 2019)'
_computing_data_collection 'CrysAlisPro 1.171.40.57a (Rigaku OD, 2019)'
_computing_data_reduction 'CrysAlisPro 1.171.40.57a (Rigaku OD, 2019)'
_computing_molecular_graphics 'Olex2 (Dolomanov et al., 2009)'
_computing_publication_material 'Olex2 (Dolomanov et al., 2009)'
_computing_structure_refinement 'ShelXL (Sheldrick, 2015)'
_computing_structure_solution 'ShelXT (Sheldrick, 2015)'
_diffrn_ambient_environment N~2~
_diffrn_ambient_temperature 150(2)
_diffrn_detector 'CCD plate'
_diffrn_detector_area_resol_mean 5.3046
_diffrn_detector_type AtlasS2
_diffrn_measured_fraction_theta_full 1.000
_diffrn_measured_fraction_theta_max 0.984
_diffrn_measurement_details
;
List of Runs (angles in degrees, time in seconds):

  # Type    Start    End  Width  t~exp~   \w     \q     \k     \f   Frames
#--------------------------------------------------------------------------
  1  \w    -66.00  33.00   1.00    1.00    --  -41.82  37.00  90.00   99
  2  \w    -66.00  33.00   1.00    1.00    --  -41.82  37.00-150.00   99
  3  \w     27.00  98.00   1.00    1.00    --   41.82-125.00 120.00   71
  4  \w     24.00 107.00   1.00    4.00    --  107.00 -94.00 120.00   83
  5  \w     34.00 112.00   1.00    4.00    --  107.00-125.00  60.00   78
  6  \w     34.00 112.00   1.00    4.00    --  107.00-125.00-120.00   78
  7  \w     97.00 178.00   1.00    4.00    --  107.00 125.00 150.00   81
  8  \w     81.00 178.00   1.00    4.00    --  107.00  45.00 -30.00   97
  9  \w     34.00 112.00   1.00    4.00    --  107.00-125.00 -30.00   78
 10  \w     78.00 178.00   1.00    4.00    --  107.00  61.00-120.00  100
 11  \w   -114.00 -14.00   1.00    1.00    --  -41.82 -57.00-120.00  100
 12  \w    -66.00  33.00   1.00    1.00    --  -41.82  37.00 -30.00   99
 13  \w   -114.00 -14.00   1.00    1.00    --  -41.82 -57.00  90.00  100
 14  \w   -116.00 -17.00   1.00    1.00    --  -41.82 -37.00 -30.00   99
 15  \w     78.00 178.00   1.00    4.00    --  107.00  61.00 150.00  100
 16  \w     78.00 178.00   1.00    4.00    --  107.00  61.00-180.00  100
 17  \w     78.00 153.00   1.00    4.00    --  107.00  61.00  30.00   75
;
_diffrn_measurement_device 'four-circle diffractometer'
_diffrn_measurement_device_type 'SuperNova, Dual, Cu at home/near, AtlasS2'
_diffrn_measurement_method '\w scans'
_diffrn_orient_matrix_type 'CrysAlisPro convention (1999,Acta A55,543-557)'
_diffrn_orient_matrix_UB_11 0.0436299000
_diffrn_orient_matrix_UB_12 0.0280316000
_diffrn_orient_matrix_UB_13 -0.0940947000
_diffrn_orient_matrix_UB_21 0.0752039000
_diffrn_orient_matrix_UB_22 -0.0799479000
_diffrn_orient_matrix_UB_23 -0.0241024000
_diffrn_orient_matrix_UB_31 -0.2088828000
_diffrn_orient_matrix_UB_32 -0.0229530000
_diffrn_orient_matrix_UB_33 -0.0310713000
_diffrn_radiation_monochromator mirror
_diffrn_radiation_probe x-ray
_diffrn_radiation_type CuK\a
_diffrn_radiation_wavelength 1.54184
_diffrn_reflns_av_R_equivalents 0.0208
_diffrn_reflns_av_unetI/netI 0.0152
_diffrn_reflns_Laue_measured_fraction_full 1.000
_diffrn_reflns_Laue_measured_fraction_max 0.984
_diffrn_reflns_limit_h_max 7
_diffrn_reflns_limit_h_min -8
_diffrn_reflns_limit_k_max 20
_diffrn_reflns_limit_k_min -21
_diffrn_reflns_limit_l_max 18
_diffrn_reflns_limit_l_min -18
_diffrn_reflns_number 15714
_diffrn_reflns_point_group_measured_fraction_full 1.000
_diffrn_reflns_point_group_measured_fraction_max 0.984
_diffrn_reflns_theta_full 67.684
_diffrn_reflns_theta_max 73.609
_diffrn_reflns_theta_min 3.861
_diffrn_source 'micro-focus sealed X-ray tube'
_diffrn_source_type 'SuperNova (Cu) X-ray Source'
_exptl_absorpt_coefficient_mu 0.652
_exptl_absorpt_correction_T_max 1.00000
_exptl_absorpt_correction_T_min 0.32614
_exptl_absorpt_correction_type multi-scan
_exptl_absorpt_process_details
;
CrysAlisPro 1.171.40.57a (Rigaku Oxford Diffraction, 2019)
Empirical absorption correction using spherical harmonics,
 implemented in SCALE3 ABSPACK scaling algorithm.
;
_exptl_crystal_colour colourless
_exptl_crystal_colour_primary colourless
_exptl_crystal_density_diffrn 1.248
_exptl_crystal_description block
_exptl_crystal_F_000 728
_exptl_crystal_size_max 0.22
_exptl_crystal_size_mid 0.18
_exptl_crystal_size_min 0.16
_refine_diff_density_max 0.208
_refine_diff_density_min -0.199
_refine_diff_density_rms 0.033
_refine_ls_extinction_method none
_refine_ls_goodness_of_fit_ref 1.038
_refine_ls_hydrogen_treatment constr
_refine_ls_matrix_type full
_refine_ls_number_parameters 229
_refine_ls_number_reflns 3594
_refine_ls_number_restraints 0
_refine_ls_restrained_S_all 1.038
_refine_ls_R_factor_all 0.0348
_refine_ls_R_factor_gt 0.0330
_refine_ls_shift/su_max 0.001
_refine_ls_shift/su_mean 0.000
_refine_ls_structure_factor_coef Fsqd
_refine_ls_weighting_details 'w=1/[\s^2^(Fo^2^)+(0.0409P)^2^+0.4735P] where P=(Fo^2^+2Fc^2^)/3'
_refine_ls_weighting_scheme calc
_refine_ls_wR_factor_gt 0.0833
_refine_ls_wR_factor_ref 0.0846
_reflns_Friedel_coverage 0.000
_reflns_number_gt 3380
_reflns_number_total 3594
_reflns_threshold_expression 'I > 2\s(I)'
_cod_data_source_file c9sc04849a2.cif
_cod_data_source_block sr3
_cod_depositor_comments
;Adding full bibliography for 1556907--1556915.cif.

 Adding full bibliography for 1556907--1556915.cif.
;
_cod_database_code 1556909
_shelx_shelxl_version_number 2018/3
_chemical_oxdiff_formula 'C20 H20 N2 O2'
_shelx_space_group_comment
;
The symmetry employed for this shelxl refinement is uniquely defined
by the following loop, which should always be used as a source of
symmetry information in preference to the above space-group names.
They are only intended as comments.
;
_shelx_estimated_absorpt_t_max 0.903
_shelx_estimated_absorpt_t_min 0.870
_reflns_odcompleteness_completeness 99.33
_reflns_odcompleteness_iscentric 1
_reflns_odcompleteness_theta 71.98
_olex2_refinement_description
;
1. Fixed Uiso
 At 1.2 times of:
  All C(H) groups, All C(H,H) groups
 At 1.5 times of:
  All C(H,H,H) groups
2.a Ternary CH refined with riding coordinates:
 C11(H11)
2.b Secondary CH2 refined with riding coordinates:
 C8(H8A,H8B), C9(H9A,H9B), C10(H10A,H10B)
2.c Aromatic/amide H refined with riding coordinates:
 C2(H2), C3(H3), C4(H4), C5(H5), C20(H20), C21(H21), C22(H22), C23(H23),
 C24(H24)
2.d Idealised Me refined as rotating group:
 C16(H16A,H16B,H16C), C17(H17A,H17B,H17C), C18(H18A,H18B,H18C)
;
_olex2_submission_special_instructions 'No special instructions were received'
_oxdiff_exptl_absorpt_empirical_details
;
Empirical correction (ABSPACK) includes:
- Absorption correction using spherical harmonics
- Frame scaling
;
_oxdiff_exptl_absorpt_empirical_full_max 2.480
_oxdiff_exptl_absorpt_empirical_full_min 0.671

loop_
_space_group_symop_operation_xyz
'x, y, z'
'-x+1/2, y+1/2, -z+1/2'
'-x, -y, -z'
'x-1/2, -y-1/2, z-1/2'

loop_
_atom_site_label
_atom_site_type_symbol
_atom_site_fract_x
_atom_site_fract_y
_atom_site_fract_z
_atom_site_U_iso_or_equiv
_atom_site_adp_type
_atom_site_occupancy
_atom_site_site_symmetry_order
_atom_site_calc_flag
_atom_site_refinement_flags_posn
N1 N 0.25863(14) 0.17276(5) 0.66975(6) 0.0291(2) Uani 1 1 d .
C2 C 0.3230(2) 0.10094(7) 0.66055(8) 0.0374(3) Uani 1 1 d .
H2 H 0.230469 0.060877 0.666550 0.045 Uiso 1 1 calc R
C3 C 0.5135(2) 0.08140(7) 0.64304(8) 0.0425(3) Uani 1 1 d .
H3 H 0.551426 0.029642 0.636581 0.051 Uiso 1 1 calc R
C4 C 0.64870(19) 0.14025(7) 0.63512(7) 0.0366(3) Uani 1 1 d .
H4 H 0.781793 0.129102 0.622921 0.044 Uiso 1 1 calc R
C5 C 0.58937(16) 0.21464(6) 0.64499(7) 0.0277(2) Uani 1 1 d .
H5 H 0.680245 0.255424 0.640413 0.033 Uiso 1 1 calc R
C6 C 0.39039(15) 0.22869(6) 0.66206(6) 0.0221(2) Uani 1 1 d .
N7 N 0.31802(11) 0.30185(5) 0.66912(5) 0.02129(18) Uani 1 1 d .
C8 C 0.12487(14) 0.32025(6) 0.70313(7) 0.0269(2) Uani 1 1 d .
H8A H 0.137037 0.334250 0.766496 0.032 Uiso 1 1 calc R
H8B H 0.037306 0.275390 0.697626 0.032 Uiso 1 1 calc R
C9 C 0.03868(15) 0.38671(7) 0.65006(7) 0.0295(2) Uani 1 1 d .
H9A H -0.083523 0.404279 0.677726 0.035 Uiso 1 1 calc R
H9B H 0.005002 0.369507 0.589163 0.035 Uiso 1 1 calc R
C10 C 0.18422(15) 0.45269(6) 0.64636(7) 0.0268(2) Uani 1 1 d .
H10A H 0.199166 0.475713 0.705953 0.032 Uiso 1 1 calc R
H10B H 0.131379 0.492256 0.605600 0.032 Uiso 1 1 calc R
C11 C 0.38625(14) 0.42700(6) 0.61495(6) 0.0215(2) Uani 1 1 d .
H11 H 0.479663 0.470150 0.625784 0.026 Uiso 1 1 calc R
N12 N 0.45214(11) 0.36266(5) 0.67211(5) 0.01949(18) Uani 1 1 d .
C13 C 0.53434(14) 0.38347(6) 0.75467(6) 0.0207(2) Uani 1 1 d .
O13 O 0.62189(11) 0.44275(4) 0.76557(5) 0.02795(17) Uani 1 1 d .
O14 O 0.50930(10) 0.32875(4) 0.81480(4) 0.02340(16) Uani 1 1 d .
C15 C 0.58853(15) 0.33978(6) 0.90642(6) 0.0230(2) Uani 1 1 d .
C16 C 0.50939(19) 0.27081(7) 0.95431(7) 0.0334(3) Uani 1 1 d .
H16A H 0.365551 0.272597 0.953185 0.050 Uiso 1 1 calc GR
H16B H 0.558418 0.270990 1.015833 0.050 Uiso 1 1 calc GR
H16C H 0.553034 0.224254 0.924869 0.050 Uiso 1 1 calc GR
C17 C 0.81119(16) 0.33865(7) 0.90582(7) 0.0327(3) Uani 1 1 d .
H17A H 0.855633 0.291756 0.877368 0.049 Uiso 1 1 calc GR
H17B H 0.863392 0.340619 0.966802 0.049 Uiso 1 1 calc GR
H17C H 0.858383 0.382858 0.872916 0.049 Uiso 1 1 calc GR
C18 C 0.50761(18) 0.41234(6) 0.94605(7) 0.0321(2) Uani 1 1 d .
H18A H 0.564751 0.456568 0.916607 0.048 Uiso 1 1 calc GR
H18B H 0.541293 0.414070 1.009445 0.048 Uiso 1 1 calc GR
H18C H 0.364497 0.413280 0.937695 0.048 Uiso 1 1 calc GR
C19 C 0.39691(14) 0.40570(6) 0.51753(6) 0.0212(2) Uani 1 1 d .
C20 C 0.24722(15) 0.42358(6) 0.45657(7) 0.0256(2) Uani 1 1 d .
H20 H 0.130160 0.446620 0.476556 0.031 Uiso 1 1 calc R
C21 C 0.26643(16) 0.40825(6) 0.36690(7) 0.0286(2) Uani 1 1 d .
H21 H 0.162320 0.420477 0.326366 0.034 Uiso 1 1 calc R
C22 C 0.43598(17) 0.37537(6) 0.33653(7) 0.0284(2) Uani 1 1 d .
H22 H 0.448944 0.364780 0.275301 0.034 Uiso 1 1 calc R
C23 C 0.58702(17) 0.35795(6) 0.39611(7) 0.0302(2) Uani 1 1 d .
H23 H 0.704660 0.335731 0.375613 0.036 Uiso 1 1 calc R
C24 C 0.56733(15) 0.37282(6) 0.48575(7) 0.0271(2) Uani 1 1 d .
H24 H 0.671785 0.360359 0.526000 0.032 Uiso 1 1 calc R

loop_
_atom_site_aniso_label
_atom_site_aniso_U_11
_atom_site_aniso_U_22
_atom_site_aniso_U_33
_atom_site_aniso_U_23
_atom_site_aniso_U_13
_atom_site_aniso_U_12
N1 0.0376(5) 0.0263(5) 0.0232(4) 0.0038(3) -0.0035(4) -0.0053(4)
C2 0.0580(8) 0.0245(5) 0.0294(5) 0.0046(4) -0.0074(5) -0.0042(5)
C3 0.0710(9) 0.0263(6) 0.0297(6) 0.0002(5) -0.0065(6) 0.0128(6)
C4 0.0473(7) 0.0400(7) 0.0226(5) -0.0009(5) -0.0014(5) 0.0180(5)
C5 0.0299(5) 0.0318(6) 0.0214(5) -0.0007(4) -0.0003(4) 0.0051(4)
C6 0.0276(5) 0.0253(5) 0.0133(4) 0.0005(4) -0.0026(4) 0.0002(4)
N7 0.0170(4) 0.0237(4) 0.0232(4) -0.0021(3) 0.0012(3) -0.0030(3)
C8 0.0188(5) 0.0349(6) 0.0271(5) -0.0023(4) 0.0044(4) -0.0017(4)
C9 0.0185(5) 0.0406(6) 0.0294(5) -0.0029(5) 0.0019(4) 0.0054(4)
C10 0.0274(5) 0.0294(5) 0.0235(5) -0.0037(4) -0.0007(4) 0.0082(4)
C11 0.0220(5) 0.0221(5) 0.0202(4) 0.0002(4) -0.0024(4) 0.0010(4)
N12 0.0183(4) 0.0219(4) 0.0182(4) 0.0001(3) -0.0014(3) -0.0022(3)
C13 0.0188(4) 0.0249(5) 0.0185(4) 0.0000(4) 0.0008(3) 0.0005(4)
O13 0.0316(4) 0.0288(4) 0.0231(3) 0.0016(3) -0.0044(3) -0.0091(3)
O14 0.0291(4) 0.0243(4) 0.0167(3) 0.0004(3) -0.0025(3) -0.0030(3)
C15 0.0285(5) 0.0253(5) 0.0151(4) -0.0010(4) -0.0023(4) 0.0002(4)
C16 0.0469(7) 0.0304(6) 0.0227(5) 0.0044(4) -0.0024(5) -0.0064(5)
C17 0.0289(6) 0.0414(6) 0.0276(5) 0.0007(5) -0.0049(4) 0.0033(5)
C18 0.0431(6) 0.0305(6) 0.0228(5) -0.0039(4) 0.0037(4) 0.0042(5)
C19 0.0224(5) 0.0209(5) 0.0203(4) 0.0017(4) -0.0007(4) -0.0010(4)
C20 0.0228(5) 0.0293(5) 0.0244(5) 0.0015(4) -0.0019(4) 0.0028(4)
C21 0.0295(5) 0.0335(6) 0.0225(5) 0.0037(4) -0.0065(4) -0.0003(4)
C22 0.0386(6) 0.0272(5) 0.0194(5) 0.0001(4) 0.0004(4) -0.0003(4)
C23 0.0321(5) 0.0327(6) 0.0261(5) 0.0018(4) 0.0048(4) 0.0079(4)
C24 0.0243(5) 0.0334(6) 0.0233(5) 0.0034(4) -0.0020(4) 0.0049(4)

loop_
_atom_type_symbol
_atom_type_description
_atom_type_scat_dispersion_real
_atom_type_scat_dispersion_imag
_atom_type_scat_source
C C 0.0181 0.0091 'International Tables Vol C Tables 4.2.6.8 and 6.1.1.4'
H H 0.0000 0.0000 'International Tables Vol C Tables 4.2.6.8 and 6.1.1.4'
N N 0.0311 0.0180 'International Tables Vol C Tables 4.2.6.8 and 6.1.1.4'
O O 0.0492 0.0322 'International Tables Vol C Tables 4.2.6.8 and 6.1.1.4'

loop_
_geom_angle_atom_site_label_1
_geom_angle_atom_site_label_2
_geom_angle_atom_site_label_3
_geom_angle
C6 N1 C2 117.29(10)
N1 C2 H2 117.8
N1 C2 C3 124.50(12)
C3 C2 H2 117.8
C2 C3 H3 121.3
C2 C3 C4 117.50(11)
C4 C3 H3 121.3
C3 C4 H4 120.1
C5 C4 C3 119.89(12)
C5 C4 H4 120.1
C4 C5 H5 120.9
C4 C5 C6 118.23(11)
C6 C5 H5 120.9
N1 C6 C5 122.59(10)
N1 C6 N7 115.74(9)
N7 C6 C5 121.63(9)
C6 N7 C8 124.02(8)
C6 N7 N12 118.41(8)
N12 N7 C8 114.31(8)
N7 C8 H8A 109.9
N7 C8 H8B 109.9
N7 C8 C9 108.81(8)
H8A C8 H8B 108.3
C9 C8 H8A 109.9
C9 C8 H8B 109.9
C8 C9 H9A 109.4
C8 C9 H9B 109.4
C8 C9 C10 110.95(8)
H9A C9 H9B 108.0
C10 C9 H9A 109.4
C10 C9 H9B 109.4
C9 C10 H10A 109.2
C9 C10 H10B 109.2
C9 C10 C11 112.14(8)
H10A C10 H10B 107.9
C11 C10 H10A 109.2
C11 C10 H10B 109.2
C10 C11 H11 107.4
N12 C11 C10 107.70(8)
N12 C11 H11 107.4
N12 C11 C19 110.79(8)
C19 C11 C10 115.85(8)
C19 C11 H11 107.4
N7 N12 C11 111.85(7)
C13 N12 N7 118.11(7)
C13 N12 C11 115.32(8)
O13 C13 N12 122.00(9)
O13 C13 O14 126.66(9)
O14 C13 N12 111.28(8)
C13 O14 C15 119.38(7)
O14 C15 C16 102.45(8)
O14 C15 C17 109.43(8)
O14 C15 C18 110.49(8)
C16 C15 C17 111.09(9)
C16 C15 C18 110.17(9)
C18 C15 C17 112.74(9)
C15 C16 H16A 109.5
C15 C16 H16B 109.5
C15 C16 H16C 109.5
H16A C16 H16B 109.5
H16A C16 H16C 109.5
H16B C16 H16C 109.5
C15 C17 H17A 109.5
C15 C17 H17B 109.5
C15 C17 H17C 109.5
H17A C17 H17B 109.5
H17A C17 H17C 109.5
H17B C17 H17C 109.5
C15 C18 H18A 109.5
C15 C18 H18B 109.5
C15 C18 H18C 109.5
H18A C18 H18B 109.5
H18A C18 H18C 109.5
H18B C18 H18C 109.5
C20 C19 C11 122.17(9)
C24 C19 C11 119.71(9)
C24 C19 C20 117.91(9)
C19 C20 H20 119.5
C21 C20 C19 121.04(10)
C21 C20 H20 119.5
C20 C21 H21 119.8
C22 C21 C20 120.31(10)
C22 C21 H21 119.8
C21 C22 H22 120.3
C21 C22 C23 119.39(10)
C23 C22 H22 120.3
C22 C23 H23 119.9
C22 C23 C24 120.29(10)
C24 C23 H23 119.9
C19 C24 H24 119.5
C23 C24 C19 121.05(9)
C23 C24 H24 119.5

loop_
_geom_bond_atom_site_label_1
_geom_bond_atom_site_label_2
_geom_bond_distance
N1 C2 1.3430(15)
N1 C6 1.3371(14)
C2 H2 0.9500
C2 C3 1.374(2)
C3 H3 0.9500
C3 C4 1.3910(19)
C4 H4 0.9500
C4 C5 1.3757(16)
C5 H5 0.9500
C5 C6 1.4078(14)
C6 N7 1.3804(13)
N7 C8 1.4605(12)
N7 N12 1.4047(11)
C8 H8A 0.9900
C8 H8B 0.9900
C8 C9 1.5247(15)
C9 H9A 0.9900
C9 H9B 0.9900
C9 C10 1.5262(16)
C10 H10A 0.9900
C10 H10B 0.9900
C10 C11 1.5346(13)
C11 H11 1.0000
C11 N12 1.4844(12)
C11 C19 1.5223(13)
N12 C13 1.4031(12)
C13 O13 1.2084(12)
C13 O14 1.3359(12)
O14 C15 1.4860(11)
C15 C16 1.5162(14)
C15 C17 1.5171(15)
C15 C18 1.5168(14)
C16 H16A 0.9800
C16 H16B 0.9800
C16 H16C 0.9800
C17 H17A 0.9800
C17 H17B 0.9800
C17 H17C 0.9800
C18 H18A 0.9800
C18 H18B 0.9800
C18 H18C 0.9800
C19 C20 1.3928(14)
C19 C24 1.3925(14)
C20 H20 0.9500
C20 C21 1.3909(14)
C21 H21 0.9500
C21 C22 1.3798(16)
C22 H22 0.9500
C22 C23 1.3844(16)
C23 H23 0.9500
C23 C24 1.3892(15)
C24 H24 0.9500
